data_7713379
loop_
_publ_author_name
'Debnath, Ananya'
'Diyali, Sangharaj'
'Das, Mainak'
'Panda, Subhra Jyoti'
'Mondal, Debasish'
'Dhak, Debasis'
'Purohit, Chandra Shekhar'
'Ray, Partha Pratim'
'Biswas, Bhaskar'

_publ_section_title
;
 Harnessing the hydrogen evolution reaction (HER) through the electrical
 mobility of an embossed Ag(I)-molecular cage and a Cu(II)-coordination
 polymer.
;
_journal_issue 26
_journal_name_full 'Dalton transactions (Cambridge, England : 2003)'
_journal_page_first 8850
_journal_page_last 8856
_journal_paper_doi 10.1039/d3dt01073b
_journal_volume 52
_journal_year 2023
_chemical_formula_moiety 'C3.5 H5.5 Cu N2 O1.5 S'
_chemical_formula_sum 'C3.5 H5.5 Cu N2 O1.5 S'
_chemical_formula_weight 195.20
_space_group_crystal_system monoclinic
_space_group_IT_number 15
_space_group_name_Hall '-I 2ya'
_space_group_name_H-M_alt 'I 1 2/a 1'
_atom_sites_solution_hydrogens mixed
_atom_sites_solution_primary dual
_audit_creation_date 2022-12-23
_audit_creation_method
;
Olex2 1.3
(compiled 2020.11.12 svn.r5f609507 for OlexSys, GUI svn.r6408)
;
_audit_update_record
;
2022-12-25 deposited with the CCDC.	2023-06-06 downloaded from the CCDC.
;
_cell_angle_alpha 90
_cell_angle_beta 117.109(10)
_cell_angle_gamma 90
_cell_formula_units_Z 8
_cell_length_a 11.4097(8)
_cell_length_b 10.5099(6)
_cell_length_c 12.2374(10)
_cell_measurement_reflns_used 4198
_cell_measurement_temperature 100.00(10)
_cell_measurement_theta_max 31.1500
_cell_measurement_theta_min 3.7280
_cell_volume 1306.2(2)
_computing_cell_refinement 'CrysAlisPro 1.171.40.84a (Rigaku OD, 2020)'
_computing_data_collection 'CrysAlisPro 1.171.40.84a (Rigaku OD, 2020)'
_computing_data_reduction 'CrysAlisPro 1.171.40.84a (Rigaku OD, 2020)'
_computing_molecular_graphics 'Olex2 1.3 (Dolomanov et al., 2009)'
_computing_publication_material 'Olex2 1.3 (Dolomanov et al., 2009)'
_computing_structure_refinement 'SHELXL 2019/2 (Sheldrick, 2015)'
_computing_structure_solution 'SHELXT 2018/2 (Sheldrick, 2018)'
_diffrn_ambient_environment N~2~
_diffrn_ambient_temperature 100.00(10)
_diffrn_detector 'Hybrid Pixel Array Detector'
_diffrn_detector_area_resol_mean 5.8140
_diffrn_detector_type 'Pilatus 200K'
_diffrn_measured_fraction_theta_full 0.9977
_diffrn_measured_fraction_theta_max 0.8490
_diffrn_measurement_details
;
List of Runs (angles in degrees, time in seconds):

  # Type    Start    End  Width  t~exp~   \w     \q     \k     \f   Frames
#--------------------------------------------------------------------------
  1  \w     -9.00  47.00   0.50    1.00    --    7.48-106.00  -5.00  112
  2  \w    -55.00  17.00   0.50    1.00    --    7.48 -57.00 -60.00  144
  3  \w    -10.00  41.00   0.50    1.00    --    7.48 -99.00  30.00  102
  4  \w    -14.00  31.00   0.50    1.00    --    7.48 -99.00-150.00   90
  5  \w     -8.00  18.00   0.50    1.00    --   -8.10  77.00-180.00   52
  6  \w    -71.00  -7.00   0.50    1.00    --   -8.10 -37.00   0.00  128
  7  \w    -30.00  19.00   0.50    1.00    --   -8.10  77.00 150.00   98
;
_diffrn_measurement_device 'four-circle diffractometer'
_diffrn_measurement_device_type 'SuperNova, Dual, Cu at home/near, Pilatus 200K'
_diffrn_measurement_method '\w scans'
_diffrn_orient_matrix_type 'CrysAlisPro convention (1999,Acta A55,543-557)'
_diffrn_orient_matrix_UB_11 0.0564605000
_diffrn_orient_matrix_UB_12 0.0309046000
_diffrn_orient_matrix_UB_13 0.0454663000
_diffrn_orient_matrix_UB_21 0.0042843000
_diffrn_orient_matrix_UB_22 -0.0466244000
_diffrn_orient_matrix_UB_23 0.0434720000
_diffrn_orient_matrix_UB_31 0.0408411000
_diffrn_orient_matrix_UB_32 -0.0377866000
_diffrn_orient_matrix_UB_33 -0.0167693000
_diffrn_radiation_monochromator mirror
_diffrn_radiation_probe x-ray
_diffrn_radiation_type 'Mo K\a'
_diffrn_radiation_wavelength 0.71073
_diffrn_reflns_av_R_equivalents 0.0458
_diffrn_reflns_av_unetI/netI 0.0413
_diffrn_reflns_Laue_measured_fraction_full 0.998
_diffrn_reflns_Laue_measured_fraction_max 0.848
_diffrn_reflns_limit_h_max 16
_diffrn_reflns_limit_h_min -13
_diffrn_reflns_limit_k_max 14
_diffrn_reflns_limit_k_min -14
_diffrn_reflns_limit_l_max 14
_diffrn_reflns_limit_l_min -17
_diffrn_reflns_number 7320
_diffrn_reflns_point_group_measured_fraction_full 0.998
_diffrn_reflns_point_group_measured_fraction_max 0.848
_diffrn_reflns_theta_full 25.242
_diffrn_reflns_theta_max 31.811
_diffrn_reflns_theta_min 3.741
_diffrn_source 'micro-focus sealed X-ray tube'
_diffrn_source_type 'SuperNova (Mo) X-ray Source'
_exptl_absorpt_coefficient_mu 3.579
_exptl_absorpt_correction_T_max 1.00000
_exptl_absorpt_correction_T_min 0.62802
_exptl_absorpt_correction_type multi-scan
_exptl_absorpt_process_details
;
CrysAlisPro 1.171.40.84a (Rigaku Oxford Diffraction, 2020)
Empirical absorption correction using spherical harmonics,
implemented in SCALE3 ABSPACK scaling algorithm.
;
_exptl_crystal_colour 'metallic dark blue'
_exptl_crystal_colour_lustre metallic
_exptl_crystal_colour_modifier dark
_exptl_crystal_colour_primary blue
_exptl_crystal_density_diffrn 1.985
_exptl_crystal_description block
_exptl_crystal_F_000 780
_exptl_crystal_preparation 'As per the reaction scheme'
_exptl_crystal_recrystallization_method 'Slow evaporation'
_exptl_crystal_size_max 0.28
_exptl_crystal_size_mid 0.27
_exptl_crystal_size_min 0.25
_refine_diff_density_max 0.535
_refine_diff_density_min -0.716
_refine_diff_density_rms 0.105
_refine_ls_extinction_method none
_refine_ls_goodness_of_fit_ref 1.029
_refine_ls_hydrogen_treatment mixed
_refine_ls_matrix_type full
_refine_ls_number_parameters 97
_refine_ls_number_reflns 1883
_refine_ls_number_restraints 12
_refine_ls_restrained_S_all 1.025
_refine_ls_R_factor_all 0.0495
_refine_ls_R_factor_gt 0.0386
_refine_ls_shift/su_max 0.000
_refine_ls_shift/su_mean 0.000
_refine_ls_structure_factor_coef Fsqd
_refine_ls_weighting_details 'w=1/[\s^2^(Fo^2^)+(0.0407P)^2^+3.2587P] where P=(Fo^2^+2Fc^2^)/3'
_refine_ls_weighting_scheme calc
_refine_ls_wR_factor_gt 0.0930
_refine_ls_wR_factor_ref 0.0993
_reflns_Friedel_coverage 0.000
_reflns_number_gt 1509
_reflns_number_total 1883
_reflns_threshold_expression 'I > 2\s(I)'
_cod_data_source_file d3dt01073b2.cif
_cod_data_source_block csp-cual1
_cod_original_cell_volume 1306.23(19)
_cod_original_formula_sum 'C3.50 H5.50 Cu N2 O1.50 S'
_cod_database_code 7713379
_shelx_shelxl_version_number 2019/2
_chemical_oxdiff_formula 'C32 H28 Cu8 N12 O16 S8 '
_chemical_oxdiff_usercomment 'BLUE BLOCKS'
_shelx_space_group_comment
;
The symmetry employed for this shelxl refinement is uniquely defined
by the following loop, which should always be used as a source of
symmetry information in preference to the above space-group names.
They are only intended as comments.
;
_shelx_estimated_absorpt_t_max 0.468
_shelx_estimated_absorpt_t_min 0.434
_diffrn_oxdiff_digest_frames
;
013baf0d454a2e831260ba99f6b91ed9050003512e0
;
_reflns_odcompleteness_completeness 99.77
_reflns_odcompleteness_iscentric 1
_reflns_odcompleteness_theta 28.22
_olex2_refinement_description
;
1. Fixed Uiso
 At 1.2 times of:
  All N(H,H) groups
 At 1.5 times of:
  All C(H,H,H) groups
2. Uiso/Uaniso restraints and constraints
Uanis(N1) \\sim Ueq, Uanis(C3) \\sim Ueq: with sigma of 0.1 and sigma for
terminal atoms of 0.2
3. Others
 Fixed Sof: C2(0.5) H5A(0.5) H5B(0.5) H5C(0.5)
4.a Secondary CH2 refined with riding coordinates:
 N1(H1A,H1B)
4.b Idealised Me refined as rotating group:
 C5(H5A,H5B,H5C)
;
_olex2_exptl_crystal_mounting_method 'Mounted on the loop'
_olex2_submission_special_instructions 'No special instructions were received'
_oxdiff_exptl_absorpt_empirical_details
;
Empirical correction (ABSPACK) includes:
- Absorption correction using spherical harmonics
- Frame scaling
;
_oxdiff_exptl_absorpt_empirical_full_max 1.412
_oxdiff_exptl_absorpt_empirical_full_min 0.725

loop_
_space_group_symop_operation_xyz
'x, y, z'
'-x+1/2, y, -z'
'x+1/2, y+1/2, z+1/2'
'-x+1, y+1/2, -z+1/2'
'-x, -y, -z'
'x-1/2, -y, z'
'-x+1/2, -y+1/2, -z+1/2'
'x, -y+1/2, z+1/2'

loop_
_atom_site_label
_atom_site_type_symbol
_atom_site_fract_x
_atom_site_fract_y
_atom_site_fract_z
_atom_site_U_iso_or_equiv
_atom_site_adp_type
_atom_site_occupancy
_atom_site_site_symmetry_order
_atom_site_calc_flag
_atom_site_refinement_flags_posn
_atom_site_refinement_flags_adp
_atom_site_refinement_flags_occupancy
_atom_site_disorder_assembly
_atom_site_disorder_group
Cu1 Cu 0.58015(3) 0.52620(3) 0.40742(4) 0.03013(14) Uani 1 1 d . . . . .
S1 S 0.12309(7) 0.47865(10) 0.20026(8) 0.0447(2) Uani 1 1 d . . . . .
O1 O 0.63983(18) 0.3507(2) 0.4600(2) 0.0408(6) Uani 1 1 d . . . . .
O2 O 0.750000 0.5994(3) 0.500000 0.0272(6) Uani 1 2 d S T P . .
N1 N 0.9835(3) 0.7068(3) 0.6118(4) 0.0556(9) Uani 1 1 d . U . . .
H1A H 1.032385 0.725347 0.692770 0.067 Uiso 1 1 calc R U . . .
H1B H 1.035192 0.717316 0.573651 0.067 Uiso 1 1 calc R U . . .
N2 N 0.3972(2) 0.4665(2) 0.3242(3) 0.0339(6) Uani 1 1 d . . . . .
C1 C 0.2839(3) 0.4719(3) 0.2735(3) 0.0309(6) Uani 1 1 d . . . . .
C2 C 0.7544(6) 0.7320(5) 0.5341(5) 0.0262(12) Uani 0.5 1 d . . P . .
H2 H 0.761(7) 0.743(7) 0.612(6) 0.14(3) Uiso 1 1 d . . . . .
C3 C 0.8729(3) 0.7899(3) 0.5589(4) 0.0499(10) Uani 1 1 d . U . . .
H3 H 0.893(4) 0.866(4) 0.567(3) 0.038(10) Uiso 1 1 d . . . . .
C4 C 0.750000 0.2963(4) 0.500000 0.0283(8) Uani 1 2 d S T P . .
C5 C 0.750000 0.1540(4) 0.500000 0.0331(9) Uani 1 2 d S T P . .
H5A H 0.726338 0.122889 0.562850 0.050 Uiso 0.5 1 calc R U P A -1
H5B H 0.837905 0.122889 0.517903 0.050 Uiso 0.5 1 calc R U P A -1
H5C H 0.685757 0.122889 0.419246 0.050 Uiso 0.5 1 calc R U P A -1

loop_
_atom_site_aniso_label
_atom_site_aniso_U_11
_atom_site_aniso_U_22
_atom_site_aniso_U_33
_atom_site_aniso_U_23
_atom_site_aniso_U_13
_atom_site_aniso_U_12
Cu1 0.01008(18) 0.0228(2) 0.0555(3) 0.00310(15) 0.01319(16) 0.00111(11)
S1 0.0114(3) 0.0689(6) 0.0477(5) 0.0095(4) 0.0081(3) 0.0049(3)
O1 0.0134(8) 0.0218(10) 0.0826(16) 0.0073(10) 0.0179(10) 0.0004(8)
O2 0.0137(11) 0.0211(13) 0.0465(16) 0.000 0.0136(11) 0.000
N1 0.0202(12) 0.0254(13) 0.119(3) -0.0081(16) 0.0296(15) -0.0038(11)
N2 0.0125(10) 0.0337(14) 0.0541(16) 0.0081(11) 0.0141(10) 0.0006(9)
C1 0.0173(12) 0.0322(16) 0.0443(16) 0.0047(12) 0.0148(12) 0.0022(11)
C2 0.017(2) 0.025(2) 0.033(3) -0.0022(19) 0.009(3) -0.003(2)
C3 0.0268(14) 0.0229(16) 0.068(2) 0.0018(16) -0.0060(15) -0.0069(12)
C4 0.0151(15) 0.0262(19) 0.044(2) 0.000 0.0137(15) 0.000
C5 0.0236(18) 0.0190(18) 0.058(3) 0.000 0.0202(18) 0.000

loop_
_atom_type_symbol
_atom_type_description
_atom_type_scat_dispersion_real
_atom_type_scat_dispersion_imag
_atom_type_scat_source
C C 0.0033 0.0016 'International Tables Vol C Tables 4.2.6.8 and 6.1.1.4'
H H 0.0000 0.0000 'International Tables Vol C Tables 4.2.6.8 and 6.1.1.4'
Cu Cu 0.3201 1.2651 'International Tables Vol C Tables 4.2.6.8 and 6.1.1.4'
N N 0.0061 0.0033 'International Tables Vol C Tables 4.2.6.8 and 6.1.1.4'
O O 0.0106 0.0060 'International Tables Vol C Tables 4.2.6.8 and 6.1.1.4'
S S 0.1246 0.1234 'International Tables Vol C Tables 4.2.6.8 and 6.1.1.4'

loop_
_geom_angle_atom_site_label_1
_geom_angle_atom_site_label_2
_geom_angle_atom_site_label_3
_geom_angle
_geom_angle_site_symmetry_1
_geom_angle_site_symmetry_3
_geom_angle_publ_flag
O1 Cu1 S1 95.85(8) . 6_665 ?
O1 Cu1 N1 167.50(14) . 2_656 ?
O2 Cu1 S1 89.74(2) . 6_665 ?
O2 Cu1 O1 94.43(9) . . ?
O2 Cu1 N1 84.46(11) . 2_656 ?
O2 Cu1 N2 172.28(10) . . ?
N1 Cu1 S1 96.60(11) 2_656 6_665 ?
N2 Cu1 S1 96.20(9) . 6_665 ?
N2 Cu1 O1 89.87(9) . . ?
N2 Cu1 N1 89.95(11) . 2_656 ?
C1 S1 Cu1 96.80(12) . 6_565 ?
C4 O1 Cu1 133.4(2) . . ?
Cu1 O2 Cu1 132.37(15) . 2_656 ?
C2 O2 Cu1 116.9(2) . . ?
C2 O2 Cu1 116.9(2) 2_656 2_656 ?
C2 O2 Cu1 108.9(2) 2_656 . ?
C2 O2 Cu1 108.9(2) . 2_656 ?
C2 O2 C2 31.8(4) . 2_656 ?
Cu1 N1 H1A 109.8 2_656 . ?
Cu1 N1 H1B 109.8 2_656 . ?
H1A N1 H1B 108.3 . . ?
C3 N1 Cu1 109.2(2) . 2_656 ?
C3 N1 H1A 109.8 . . ?
C3 N1 H1B 109.8 . . ?
C1 N2 Cu1 158.5(3) . . ?
N2 C1 S1 179.3(3) . . ?
O2 C2 H2 113(5) . . ?
O2 C2 C3 106.0(4) . 2_656 ?
C2 C2 O2 74.1(2) 2_656 . ?
C2 C2 H2 172(5) 2_656 . ?
C2 C2 C3 82.8(8) 2_656 . ?
C2 C2 C3 65.7(7) 2_656 2_656 ?
C3 C2 O2 112.9(4) . . ?
C3 C2 H2 96(5) . . ?
C3 C2 H2 109(5) 2_656 . ?
C3 C2 C3 119.8(5) . 2_656 ?
N1 C3 C2 116.4(3) . 2_656 ?
N1 C3 H3 113(3) . . ?
C2 C3 N1 113.8(4) . . ?
C2 C3 C2 31.5(4) . 2_656 ?
C2 C3 H3 130(3) . . ?
C2 C3 H3 127(3) 2_656 . ?
O1 C4 O1 126.0(4) 2_656 . ?
O1 C4 C5 117.0(2) . . ?
O1 C4 C5 116.98(19) 2_656 . ?
C4 C5 H5A 109.5 . . ?
C4 C5 H5B 109.5 . . ?
C4 C5 H5C 109.5 . . ?
H5A C5 H5B 109.5 . . ?
H5A C5 H5C 109.5 . . ?
H5B C5 H5C 109.5 . . ?

loop_
_geom_bond_atom_site_label_1
_geom_bond_atom_site_label_2
_geom_bond_distance
_geom_bond_site_symmetry_2
_geom_bond_publ_flag
Cu1 S1 2.7932(10) 6_665 ?
Cu1 O1 1.970(2) . ?
Cu1 O2 1.9052(12) . ?
Cu1 N1 2.007(3) 2_656 ?
Cu1 N2 1.962(2) . ?
S1 C1 1.636(3) . ?
O1 C4 1.259(3) . ?
O2 C2 1.449(6) . ?
O2 C2 1.449(6) 2_656 ?
N1 H1A 0.9100 . ?
N1 H1B 0.9100 . ?
N1 C3 1.425(4) . ?
N2 C1 1.153(4) . ?
C2 C2 0.794(10) 2_656 ?
C2 H2 0.93(7) . ?
C2 C3 1.384(6) . ?
C2 C3 1.507(6) 2_656 ?
C3 H3 0.82(4) . ?
C4 C5 1.496(6) . ?
C5 H5A 0.9800 . ?
C5 H5B 0.9800 . ?
C5 H5C 0.9800 . ?

loop_
_geom_torsion_atom_site_label_1
_geom_torsion_atom_site_label_2
_geom_torsion_atom_site_label_3
_geom_torsion_atom_site_label_4
_geom_torsion
_geom_torsion_site_symmetry_1
_geom_torsion_site_symmetry_2
_geom_torsion_site_symmetry_3
_geom_torsion_site_symmetry_4
_geom_torsion_publ_flag
Cu1 O1 C4 O1 15.28(17) . . . 2_656 ?
Cu1 O1 C4 C5 -164.72(17) . . . . ?
Cu1 O2 C2 C2 -82.7(8) . . . 2_656 ?
Cu1 O2 C2 C2 110.7(8) 2_656 . . 2_656 ?
Cu1 O2 C2 C3 -157.5(3) . . . . ?
Cu1 O2 C2 C3 168.9(3) 2_656 . . 2_656 ?
Cu1 O2 C2 C3 35.9(4) 2_656 . . . ?
Cu1 O2 C2 C3 -24.5(4) . . . 2_656 ?
Cu1 N1 C3 C2 -21.1(5) 2_656 . . 2_656 ?
Cu1 N1 C3 C2 13.7(5) 2_656 . . . ?
O2 C2 C3 N1 -32.8(6) . . . . ?
O2 C2 C3 C2 69.3(4) . . . 2_656 ?
C2 O2 C2 C3 58.2(7) 2_656 . . 2_656 ?
C2 O2 C2 C3 -74.8(8) 2_656 . . . ?
C2 C2 C3 N1 -102.1(5) 2_656 . . . ?
C3 C2 C3 N1 -158.7(5) 2_656 . . . ?
C3 C2 C3 C2 -56.6(5) 2_656 . . 2_656 ?
